data_7008238
loop_
_publ_author_name
'Frisch, Mark'
'Cahill, Christopher L.'

_publ_section_title
;
 Syntheses, structures and fluorescent properties of two novel
 coordination polymers in the U-Cu-H3pdc system.
;
_journal_issue 8
_journal_name_full 'Dalton transactions (Cambridge, England : 2003)'
_journal_page_first 1518
_journal_page_last 1523
_journal_paper_doi 10.1039/b500127g
_journal_year 2005
_chemical_formula_moiety 'C5 H4 N2 O7 U'
_chemical_formula_sum 'C5 H4 N2 O7 U'
_chemical_formula_weight 442.13
_chemical_name_common 03187
_chemical_name_systematic
;
?
;
_space_group_IT_number 14
_symmetry_cell_setting monoclinic
_symmetry_space_group_name_Hall '-P 2ybc'
_symmetry_space_group_name_H-M 'P 1 21/c 1'
_atom_sites_solution_hydrogens geom
_atom_sites_solution_primary direct
_atom_sites_solution_secondary difmap
_audit_creation_method SHELXL-97
_cell_angle_alpha 90.00
_cell_angle_beta 90.057(2)
_cell_angle_gamma 90.00
_cell_formula_units_Z 4
_cell_length_a 6.9556(6)
_cell_length_b 11.302(1)
_cell_length_c 10.5288(9)
_cell_measurement_reflns_used 1023
_cell_measurement_temperature 173(2)
_cell_volume 827.69(12)
_computing_cell_refinement 'SAINT, Bruker'
_computing_data_collection 'SMART, Bruker'
_computing_data_reduction 'SAINT, Bruker'
_computing_molecular_graphics 'SHELXTL, Bruker'
_computing_structure_refinement SHELXL-97
_computing_structure_solution SHELXS-97
_diffrn_ambient_temperature 173(2)
_diffrn_measured_fraction_theta_full 0.992
_diffrn_measured_fraction_theta_max 0.992
_diffrn_measurement_device_type 'Siemens SMART Platform CCD'
_diffrn_measurement_method 'area detector, omega scans'
_diffrn_radiation_monochromator graphite
_diffrn_radiation_source 'normal-focus sealed tube'
_diffrn_radiation_type MoK\a
_diffrn_radiation_wavelength 0.71073
_diffrn_reflns_av_R_equivalents 0.0362
_diffrn_reflns_av_sigmaI/netI 0.0337
_diffrn_reflns_limit_h_max 9
_diffrn_reflns_limit_h_min -9
_diffrn_reflns_limit_k_max 15
_diffrn_reflns_limit_k_min -14
_diffrn_reflns_limit_l_max 12
_diffrn_reflns_limit_l_min -14
_diffrn_reflns_number 8132
_diffrn_reflns_theta_full 30.00
_diffrn_reflns_theta_max 30.00
_diffrn_reflns_theta_min 2.64
_exptl_absorpt_coefficient_mu 19.633
_exptl_absorpt_correction_T_max 1.000000
_exptl_absorpt_correction_T_min 0.511570
_exptl_absorpt_correction_type multi-scan
_exptl_absorpt_process_details 'SADABS, R. Blessing, 1995'
_exptl_crystal_colour yellow
_exptl_crystal_density_diffrn 3.548
_exptl_crystal_density_method 'not measured'
_exptl_crystal_description block
_exptl_crystal_F_000 784
_exptl_crystal_size_max 0.25
_exptl_crystal_size_mid 0.16
_exptl_crystal_size_min 0.10
_refine_diff_density_max 2.729
_refine_diff_density_min -1.693
_refine_diff_density_rms 0.224
_refine_ls_extinction_method none
_refine_ls_goodness_of_fit_ref 1.032
_refine_ls_hydrogen_treatment constr
_refine_ls_matrix_type full
_refine_ls_number_parameters 136
_refine_ls_number_reflns 2397
_refine_ls_number_restraints 0
_refine_ls_restrained_S_all 1.032
_refine_ls_R_factor_all 0.0273
_refine_ls_R_factor_gt 0.0249
_refine_ls_shift/su_max 0.001
_refine_ls_shift/su_mean 0.000
_refine_ls_structure_factor_coef Fsqd
_refine_ls_weighting_details 'calc w=1/[\s^2^(Fo^2^)+(0.0175P)^2^+8.3561P] where P=(Fo^2^+2Fc^2^)/3'
_refine_ls_weighting_scheme calc
_refine_ls_wR_factor_gt 0.0590
_refine_ls_wR_factor_ref 0.0600
_reflns_number_gt 2276
_reflns_number_total 2397
_reflns_threshold_expression >2sigma(I)
_cod_data_source_file b500127g.txt
_cod_data_source_block 03187
_cod_original_cell_volume 827.7(1)
_cod_original_sg_symbol_H-M P2(1)/c
_cod_database_code 7008238

loop_
_symmetry_equiv_pos_as_xyz
'x, y, z'
'-x, y+1/2, -z+1/2'
'-x, -y, -z'
'x, -y-1/2, z-1/2'

loop_
_atom_site_label
_atom_site_type_symbol
_atom_site_fract_x
_atom_site_fract_y
_atom_site_fract_z
_atom_site_U_iso_or_equiv
_atom_site_adp_type
_atom_site_occupancy
_atom_site_symmetry_multiplicity
_atom_site_calc_flag
_atom_site_refinement_flags
_atom_site_disorder_assembly
_atom_site_disorder_group
U1 U 0.25142(2) 0.148101(14) 0.322140(16) 0.00749(6) Uani 1 1 d . . .
O1 O 0.3531(5) 0.1239(3) 0.4728(4) 0.0139(7) Uani 1 1 d . . .
O2 O 0.1623(5) 0.1719(3) 0.1671(4) 0.0138(7) Uani 1 1 d . . .
O3 O 0.0177(5) -0.0153(3) 0.3065(3) 0.0127(7) Uani 1 1 d . . .
H3B H -0.0206 -0.0215 0.2301 0.019 Uiso 1 1 d R . .
H3D H 0.0711 -0.0795 0.3293 0.019 Uiso 1 1 d R . .
O4 O 0.3976(5) -0.0470(3) 0.2760(4) 0.0135(7) Uani 1 1 d . . .
O5 O 0.5950(5) -0.1676(3) 0.1705(4) 0.0151(7) Uani 1 1 d . . .
O6 O 0.9496(6) 0.3511(3) -0.0189(4) 0.0148(7) Uani 1 1 d . . .
O7 O 1.0140(5) 0.1896(3) -0.1268(4) 0.0144(7) Uani 1 1 d . . .
N1 N 0.5693(6) 0.1438(3) 0.1909(4) 0.0109(8) Uani 1 1 d . . .
N2 N 0.6685(6) 0.2246(4) 0.1263(4) 0.0100(7) Uani 1 1 d . . .
H2 H 0.6600 0.3013 0.1395 0.012 Uiso 1 1 calc R . .
C1 C 0.5357(6) -0.0669(4) 0.1992(5) 0.0099(8) Uani 1 1 d . . .
C2 C 0.6241(6) 0.0385(4) 0.1428(5) 0.0096(8) Uani 1 1 d . . .
C3 C 0.7583(7) 0.0533(4) 0.0442(5) 0.0105(8) Uani 1 1 d . . .
H3C H 0.8173 -0.0062 -0.0062 0.013 Uiso 1 1 calc R . .
C4 C 0.7844(7) 0.1746(4) 0.0375(5) 0.0091(8) Uani 1 1 d . . .
C5 C 0.9214(7) 0.2437(4) -0.0407(5) 0.0109(8) Uani 1 1 d . . .

loop_
_atom_site_aniso_label
_atom_site_aniso_U_11
_atom_site_aniso_U_22
_atom_site_aniso_U_33
_atom_site_aniso_U_23
_atom_site_aniso_U_13
_atom_site_aniso_U_12
U1 0.00665(9) 0.00576(9) 0.01007(9) -0.00006(6) 0.00091(6) 0.00006(6)
O1 0.0148(17) 0.0147(17) 0.0123(17) 0.0020(14) -0.0057(13) -0.0007(14)
O2 0.0125(16) 0.0156(17) 0.0134(17) 0.0020(14) -0.0051(13) 0.0020(14)
O3 0.0152(17) 0.0112(16) 0.0118(16) -0.0020(13) 0.0020(13) -0.0036(13)
O4 0.0114(15) 0.0098(16) 0.0193(18) 0.0010(14) 0.0075(14) -0.0007(13)
O5 0.0126(16) 0.0081(16) 0.024(2) 0.0029(14) 0.0051(15) 0.0024(13)
O6 0.0159(17) 0.0105(17) 0.0181(19) -0.0006(13) 0.0034(14) -0.0022(13)
O7 0.0120(16) 0.0149(17) 0.0163(17) -0.0029(14) 0.0066(13) -0.0031(14)
N1 0.0103(18) 0.0066(18) 0.016(2) 0.0007(15) 0.0041(15) 0.0007(14)
N2 0.0100(18) 0.0055(17) 0.0146(19) 0.0000(14) 0.0050(15) 0.0003(14)
C1 0.0067(18) 0.008(2) 0.016(2) 0.0001(17) 0.0006(16) 0.0011(16)
C2 0.0063(19) 0.0044(19) 0.018(2) 0.0014(17) 0.0019(16) -0.0010(15)
C3 0.0096(19) 0.009(2) 0.013(2) -0.0020(17) 0.0016(16) 0.0004(17)
C4 0.009(2) 0.007(2) 0.011(2) 0.0015(16) 0.0008(16) 0.0003(16)
C5 0.010(2) 0.012(2) 0.011(2) 0.0014(18) -0.0007(16) -0.0011(17)

loop_
_atom_type_symbol
_atom_type_description
_atom_type_scat_dispersion_real
_atom_type_scat_dispersion_imag
_atom_type_scat_source
C C 0.0033 0.0016 'International Tables Vol C Tables 4.2.6.8 and 6.1.1.4'
H H 0.0000 0.0000 'International Tables Vol C Tables 4.2.6.8 and 6.1.1.4'
N N 0.0061 0.0033 'International Tables Vol C Tables 4.2.6.8 and 6.1.1.4'
O O 0.0106 0.0060 'International Tables Vol C Tables 4.2.6.8 and 6.1.1.4'
U U -9.6767 9.6646 'International Tables Vol C Tables 4.2.6.8 and 6.1.1.4'

loop_
_geom_angle_atom_site_label_1
_geom_angle_atom_site_label_2
_geom_angle_atom_site_label_3
_geom_angle
_geom_angle_site_symmetry_1
_geom_angle_site_symmetry_3
_geom_angle_publ_flag
O1 U1 O2 176.80(17) . . ?
O1 U1 O5 85.72(16) . 2_655 ?
O2 U1 O5 93.14(16) . 2_655 ?
O1 U1 O3 102.04(15) . . ?
O2 U1 O3 79.72(15) . . ?
O5 U1 O3 165.68(13) 2_655 . ?
O1 U1 O4 82.74(15) . . ?
O2 U1 O4 95.63(15) . . ?
O5 U1 O4 127.66(12) 2_655 . ?
O3 U1 O4 65.85(12) . . ?
O1 U1 O7 100.57(15) . 4_466 ?
O2 U1 O7 81.79(15) . 4_466 ?
O5 U1 O7 69.24(12) 2_655 4_466 ?
O3 U1 O7 97.29(12) . 4_466 ?
O4 U1 O7 163.10(12) . 4_466 ?
O1 U1 N1 97.73(16) . . ?
O2 U1 N1 79.06(16) . . ?
O5 U1 N1 69.35(13) 2_655 . ?
O3 U1 N1 120.65(12) . . ?
O4 U1 N1 62.04(12) . . ?
O7 U1 N1 132.91(12) 4_466 . ?
O1 U1 O6 75.66(15) . 4_466 ?
O2 U1 O6 107.54(15) . 4_466 ?
O5 U1 O6 109.47(12) 2_655 4_466 ?
O3 U1 O6 61.86(12) . 4_466 ?
O4 U1 O6 116.52(11) . 4_466 ?
O7 U1 O6 49.73(11) 4_466 4_466 ?
N1 U1 O6 173.39(13) . 4_466 ?
O1 U1 C5 86.31(16) . 4_466 ?
O2 U1 C5 96.65(15) . 4_466 ?
O5 U1 C5 88.30(13) 2_655 4_466 ?
O3 U1 C5 80.30(13) . 4_466 ?
O4 U1 C5 141.10(12) . 4_466 ?
O7 U1 C5 25.00(13) 4_466 4_466 ?
N1 U1 C5 156.80(13) . 4_466 ?
O6 U1 C5 24.86(12) 4_466 4_466 ?
U1 O3 H3B 109.3 . . ?
U1 O3 H3D 109.5 . . ?
H3B O3 H3D 109.5 . . ?
C1 O4 U1 126.2(3) . . ?
C1 O5 U1 162.6(4) . 2_645 ?
C5 O6 U1 90.7(3) . 4_665 ?
C5 O7 U1 97.8(3) . 4_665 ?
N2 N1 C2 105.4(4) . . ?
N2 N1 U1 134.2(3) . . ?
C2 N1 U1 117.1(3) . . ?
N1 N2 C4 112.0(4) . . ?
N1 N2 H2 124.0 . . ?
C4 N2 H2 124.0 . . ?
O5 C1 O4 124.3(4) . . ?
O5 C1 C2 120.3(4) . . ?
O4 C1 C2 115.4(4) . . ?
N1 C2 C3 111.1(4) . . ?
N1 C2 C1 116.5(4) . . ?
C3 C2 C1 132.4(4) . . ?
C4 C3 C2 104.0(4) . . ?
C4 C3 H3C 128.0 . . ?
C2 C3 H3C 128.0 . . ?
N2 C4 C3 107.4(4) . . ?
N2 C4 C5 123.0(4) . . ?
C3 C4 C5 129.4(4) . . ?
O6 C5 O7 121.2(5) . . ?
O6 C5 C4 120.7(4) . . ?
O7 C5 C4 118.1(4) . . ?
O6 C5 U1 64.5(3) . 4_665 ?
O7 C5 U1 57.2(2) . 4_665 ?
C4 C5 U1 169.3(3) . 4_665 ?

loop_
_geom_bond_atom_site_label_1
_geom_bond_atom_site_label_2
_geom_bond_distance
_geom_bond_site_symmetry_2
_geom_bond_publ_flag
U1 O1 1.757(4) . ?
U1 O2 1.766(4) . ?
U1 O5 2.342(4) 2_655 ?
U1 O3 2.465(3) . ?
U1 O4 2.477(4) . ?
U1 O7 2.526(4) 4_466 ?
U1 N1 2.608(4) . ?
U1 O6 2.686(4) 4_466 ?
U1 C5 2.976(5) 4_466 ?
O3 H3B 0.8497 . ?
O3 H3D 0.8499 . ?
O4 C1 1.276(6) . ?
O5 C1 1.248(6) . ?
O5 U1 2.342(4) 2_645 ?
O6 C5 1.251(6) . ?
O6 U1 2.686(4) 4_665 ?
O7 C5 1.270(6) . ?
O7 U1 2.526(4) 4_665 ?
N1 N2 1.333(6) . ?
N1 C2 1.349(6) . ?
N2 C4 1.358(6) . ?
N2 H2 0.8800 . ?
C1 C2 1.466(6) . ?
C2 C3 1.407(6) . ?
C3 C4 1.385(6) . ?
C3 H3C 0.9500 . ?
C4 C5 1.482(6) . ?
C5 U1 2.976(5) 4_665 ?

loop_
_geom_hbond_atom_site_label_D
_geom_hbond_atom_site_label_H
_geom_hbond_atom_site_label_A
_geom_hbond_distance_DH
_geom_hbond_distance_HA
_geom_hbond_distance_DA
_geom_hbond_angle_DHA
_geom_hbond_site_symmetry_A
O3 H3B O7 0.85 2.19 2.740(5) 122.3 3_655
O3 H3D O6 0.85 2.15 2.708(5) 123.0 2_645
N2 H2 O4 0.88 1.97 2.817(5) 160.2 2_655

loop_
_geom_torsion_atom_site_label_1
_geom_torsion_atom_site_label_2
_geom_torsion_atom_site_label_3
_geom_torsion_atom_site_label_4
_geom_torsion
_geom_torsion_site_symmetry_1
_geom_torsion_site_symmetry_2
_geom_torsion_site_symmetry_3
_geom_torsion_site_symmetry_4
_geom_torsion_publ_flag
O1 U1 O4 C1 -113.3(4) . . . . ?
O2 U1 O4 C1 63.9(4) . . . . ?
O5 U1 O4 C1 -34.5(5) 2_655 . . . ?
O3 U1 O4 C1 140.0(4) . . . . ?
O7 U1 O4 C1 144.1(4) 4_466 . . . ?
N1 U1 O4 C1 -10.6(4) . . . . ?
O6 U1 O4 C1 176.7(4) 4_466 . . . ?
C5 U1 O4 C1 171.8(4) 4_466 . . . ?
O1 U1 N1 N2 -112.0(5) . . . . ?
O2 U1 N1 N2 68.1(5) . . . . ?
O5 U1 N1 N2 -29.6(4) 2_655 . . . ?
O3 U1 N1 N2 139.0(4) . . . . ?
O4 U1 N1 N2 170.5(5) . . . . ?
O7 U1 N1 N2 0.3(6) 4_466 . . . ?
O6 U1 N1 N2 -110.4(10) 4_466 . . . ?
C5 U1 N1 N2 -13.2(7) 4_466 . . . ?
O1 U1 N1 C2 91.7(4) . . . . ?
O2 U1 N1 C2 -88.2(4) . . . . ?
O5 U1 N1 C2 174.2(4) 2_655 . . . ?
O3 U1 N1 C2 -17.2(4) . . . . ?
O4 U1 N1 C2 14.2(3) . . . . ?
O7 U1 N1 C2 -156.0(3) 4_466 . . . ?
O6 U1 N1 C2 93.3(11) 4_466 . . . ?
C5 U1 N1 C2 -169.5(3) 4_466 . . . ?
C2 N1 N2 C4 0.4(6) . . . . ?
U1 N1 N2 C4 -157.8(4) . . . . ?
U1 O5 C1 O4 -76.4(12) 2_645 . . . ?
U1 O5 C1 C2 104.2(11) 2_645 . . . ?
U1 O4 C1 O5 -173.8(4) . . . . ?
U1 O4 C1 C2 5.7(6) . . . . ?
N2 N1 C2 C3 -1.1(6) . . . . ?
U1 N1 C2 C3 161.5(3) . . . . ?
N2 N1 C2 C1 179.6(4) . . . . ?
U1 N1 C2 C1 -17.8(6) . . . . ?
O5 C1 C2 N1 -171.6(5) . . . . ?
O4 C1 C2 N1 8.9(7) . . . . ?
O5 C1 C2 C3 9.2(8) . . . . ?
O4 C1 C2 C3 -170.3(5) . . . . ?
N1 C2 C3 C4 1.3(6) . . . . ?
C1 C2 C3 C4 -179.5(5) . . . . ?
N1 N2 C4 C3 0.4(6) . . . . ?
N1 N2 C4 C5 -175.1(4) . . . . ?
C2 C3 C4 N2 -1.0(5) . . . . ?
C2 C3 C4 C5 174.1(5) . . . . ?
U1 O6 C5 O7 -8.0(5) 4_665 . . . ?
U1 O6 C5 C4 169.4(4) 4_665 . . . ?
U1 O7 C5 O6 8.6(5) 4_665 . . . ?
U1 O7 C5 C4 -168.8(4) 4_665 . . . ?
N2 C4 C5 O6 7.2(7) . . . . ?
C3 C4 C5 O6 -167.3(5) . . . . ?
N2 C4 C5 O7 -175.4(5) . . . . ?
C3 C4 C5 O7 10.2(8) . . . . ?
N2 C4 C5 U1 123.4(17) . . . 4_665 ?
C3 C4 C5 U1 -51(2) . . . 4_665 ?
